data_1561329
loop_
_publ_author_name
'Singh, Suryabhan'
'Bhim, Anupam'

_publ_section_title
;
 Water linked 3D coordination polymers: Syntheses, structures and
 applications
;
_journal_name_full 'Journal of Solid State Chemistry'
_journal_page_first 151
_journal_page_last 159
_journal_paper_doi 10.1016/j.jssc.2016.09.025
_journal_volume 244
_journal_year 2016
_chemical_formula_moiety 'C14 H10 O6 Pb'
_chemical_formula_sum 'C14 H10 O6 Pb'
_chemical_formula_weight 481.41
_space_group_crystal_system orthorhombic
_space_group_IT_number 56
_space_group_name_Hall '-P 2ab 2ac'
_space_group_name_H-M_alt 'P c c n'
_symmetry_space_group_name_H-M 'P c c n'
_atom_sites_solution_hydrogens mixed
_cell_angle_alpha 90
_cell_angle_beta 90
_cell_angle_gamma 90
_cell_formula_units_Z 8
_cell_length_a 28.807(4)
_cell_length_b 7.5968(10)
_cell_length_c 11.4852(16)
_cell_measurement_temperature 293(2)
_cell_volume 2513.4(6)
_computing_structure_refinement 'SHELXL-2014 (Sheldrick, 2014)'
_diffrn_ambient_temperature 293(2)
_diffrn_measured_fraction_theta_full 0.998
_diffrn_measured_fraction_theta_max 0.995
_diffrn_measurement_device_type 'Bruker APEX-II CCD'
_diffrn_radiation_type MoK\a
_diffrn_radiation_wavelength 0.71073
_diffrn_reflns_av_R_equivalents 0.0575
_diffrn_reflns_av_unetI/netI 0.0234
_diffrn_reflns_Laue_measured_fraction_full 0.998
_diffrn_reflns_Laue_measured_fraction_max 0.995
_diffrn_reflns_limit_h_max 37
_diffrn_reflns_limit_h_min -37
_diffrn_reflns_limit_k_max 9
_diffrn_reflns_limit_k_min -9
_diffrn_reflns_limit_l_max 14
_diffrn_reflns_limit_l_min -14
_diffrn_reflns_number 39131
_diffrn_reflns_point_group_measured_fraction_full 0.998
_diffrn_reflns_point_group_measured_fraction_max 0.995
_diffrn_reflns_theta_full 25.242
_diffrn_reflns_theta_max 27.713
_diffrn_reflns_theta_min 2.773
_exptl_absorpt_coefficient_mu 13.451
_exptl_absorpt_correction_type none
_exptl_crystal_colour Colorless
_exptl_crystal_density_diffrn 2.544
_exptl_crystal_description Rectangular
_exptl_crystal_F_000 1792
_exptl_crystal_recrystallization_method 'DMF and Water'
_exptl_crystal_size_max 0.32
_exptl_crystal_size_mid 0.31
_exptl_crystal_size_min 0.29
_refine_diff_density_max 1.164
_refine_diff_density_min -1.979
_refine_diff_density_rms 0.154
_refine_ls_extinction_coef .
_refine_ls_extinction_method none
_refine_ls_goodness_of_fit_ref 1.209
_refine_ls_hydrogen_treatment mixed
_refine_ls_matrix_type full
_refine_ls_number_parameters 199
_refine_ls_number_reflns 2928
_refine_ls_number_restraints 0
_refine_ls_restrained_S_all 1.209
_refine_ls_R_factor_all 0.0259
_refine_ls_R_factor_gt 0.0235
_refine_ls_shift/su_max 0.001
_refine_ls_shift/su_mean 0.000
_refine_ls_structure_factor_coef Fsqd
_refine_ls_weighting_details 'w=1/[\s^2^(Fo^2^)+(0.0078P)^2^+12.7822P] where P=(Fo^2^+2Fc^2^)/3'
_refine_ls_weighting_scheme calc
_refine_ls_wR_factor_gt 0.0492
_refine_ls_wR_factor_ref 0.0500
_reflns_Friedel_coverage 0.000
_reflns_Friedel_fraction_full .
_reflns_Friedel_fraction_max .
_reflns_number_gt 2734
_reflns_number_total 2928
_reflns_threshold_expression 'I > 2\s(I)'
_cod_data_source_file cif-2.cif
_cod_data_source_block 2
_cod_original_cell_volume 2513.5(6)
_cod_database_code 1561329
_shelx_space_group_comment
;
The symmetry employed for this shelxl refinement is uniquely defined
by the following loop, which should always be used as a source of
symmetry information in preference to the above space-group names.
They are only intended as comments.
;
_shelxl_version_number 2014-3

loop_
_space_group_symop_operation_xyz
'x, y, z'
'-x+1/2, -y+1/2, z'
'x+1/2, -y, -z+1/2'
'-x, y+1/2, -z+1/2'
'-x, -y, -z'
'x-1/2, y-1/2, -z'
'-x-1/2, y, z-1/2'
'x, -y-1/2, z-1/2'

loop_
_atom_site_label
_atom_site_type_symbol
_atom_site_fract_x
_atom_site_fract_y
_atom_site_fract_z
_atom_site_U_iso_or_equiv
_atom_site_adp_type
_atom_site_occupancy
_atom_site_site_symmetry_order
_atom_site_calc_flag
_atom_site_refinement_flags_posn
_atom_site_refinement_flags_adp
_atom_site_refinement_flags_occupancy
_atom_site_disorder_assembly
_atom_site_disorder_group
Pb1 Pb -0.01226(2) -0.03242(2) 0.31139(2) 0.00666(5) Uani 1 1 d . . . . .
O4 O 0.04114(10) -0.1966(3) 0.1906(2) 0.0100(6) Uani 1 1 d . . . . .
O2 O 0.05927(10) 0.1625(4) 0.3005(2) 0.0096(6) Uani 1 1 d . . . . .
O1 O 0.04760(10) -0.0017(4) 0.4569(2) 0.0094(6) Uani 1 1 d . . . . .
O5 O 0.07496(10) -0.0498(4) 0.0451(2) 0.0098(6) Uani 1 1 d . . . . .
O3 O 0.2500 0.2500 0.5789(3) 0.0117(8) Uani 1 2 d S T P . .
O7 O 0.00074(11) -0.3421(4) 0.4017(3) 0.0095(6) Uani 1 1 d . . . . .
C4 C 0.17972(14) 0.1006(6) 0.5860(3) 0.0101(8) Uani 1 1 d . . . . .
H008 H 0.1895 0.0528 0.6564 0.012 Uiso 1 1 calc R U . . .
C1 C 0.07326(13) 0.1001(5) 0.3965(3) 0.0076(7) Uani 1 1 d . . . . .
C2 C 0.12105(14) 0.1381(5) 0.4396(3) 0.0078(7) Uani 1 1 d . . . . .
C5 C 0.20922(13) 0.2074(5) 0.5218(3) 0.0082(8) Uani 1 1 d . . . . .
O6 O 0.2500 -0.2500 0.3585(4) 0.0208(10) Uani 1 2 d S T P . .
C10 C 0.12664(15) -0.2614(5) 0.2975(3) 0.0109(8) Uani 1 1 d . . . . .
H014 H 0.1002 -0.3099 0.3309 0.013 Uiso 1 1 calc R U . . .
C8 C 0.07685(14) -0.1322(5) 0.1390(3) 0.0069(7) Uani 1 1 d . . . . .
C14 C 0.16288(14) -0.0866(5) 0.1503(3) 0.0096(8) Uani 1 1 d . . . . .
H016 H 0.1606 -0.0146 0.0850 0.012 Uiso 1 1 calc R U . . .
C11 C 0.16957(15) -0.2899(6) 0.3486(4) 0.0126(8) Uani 1 1 d . . . . .
H017 H 0.1718 -0.3553 0.4168 0.015 Uiso 1 1 calc R U . . .
C9 C 0.12284(14) -0.1611(5) 0.1968(3) 0.0085(8) Uani 1 1 d . . . . .
C12 C 0.20895(14) -0.2209(6) 0.2977(3) 0.0124(8) Uani 1 1 d . . . . .
C6 C 0.19575(14) 0.2766(5) 0.4152(3) 0.0091(8) Uani 1 1 d . . . . .
H020 H 0.2161 0.3446 0.3714 0.011 Uiso 1 1 calc R U . . .
C3 C 0.13578(14) 0.0661(5) 0.5443(3) 0.0088(8) Uani 1 1 d . . . . .
H021 H 0.1159 -0.0060 0.5866 0.011 Uiso 1 1 calc R U . . .
C7 C 0.15129(14) 0.2423(5) 0.3754(3) 0.0084(8) Uani 1 1 d . . . . .
H023 H 0.1416 0.2897 0.3049 0.010 Uiso 1 1 calc R U . . .
C13 C 0.20604(15) -0.1176(6) 0.1992(4) 0.0140(9) Uani 1 1 d . . . . .
H025 H 0.2326 -0.0695 0.1661 0.017 Uiso 1 1 calc R U . . .
H001 H -0.0229(19) -0.403(7) 0.429(4) 0.017(13) Uiso 1 1 d . . . . .
H002 H 0.021(2) -0.358(8) 0.446(6) 0.037(19) Uiso 1 1 d . . . . .

loop_
_atom_site_aniso_label
_atom_site_aniso_U_11
_atom_site_aniso_U_22
_atom_site_aniso_U_33
_atom_site_aniso_U_23
_atom_site_aniso_U_13
_atom_site_aniso_U_12
Pb1 0.00372(8) 0.00719(8) 0.00905(8) -0.00081(5) -0.00046(5) -0.00036(5)
O4 0.0068(14) 0.0077(13) 0.0154(14) 0.0006(11) 0.0036(11) -0.0022(11)
O2 0.0060(14) 0.0129(13) 0.0098(13) -0.0006(11) -0.0022(11) 0.0007(11)
O1 0.0046(14) 0.0120(14) 0.0115(14) 0.0015(11) -0.0023(11) -0.0033(11)
O5 0.0072(14) 0.0134(14) 0.0089(13) 0.0009(11) 0.0005(11) 0.0014(11)
O3 0.0024(19) 0.024(2) 0.0087(19) 0.000 0.000 -0.0042(16)
O7 0.0060(14) 0.0102(14) 0.0124(14) 0.0047(11) -0.0019(12) -0.0027(12)
C4 0.0074(19) 0.0142(19) 0.0087(18) 0.0042(15) 0.0006(15) 0.0016(16)
C1 0.0056(19) 0.0079(17) 0.0093(18) -0.0023(15) 0.0015(14) 0.0015(15)
C2 0.0061(18) 0.0086(18) 0.0086(18) -0.0006(14) -0.0009(15) 0.0007(14)
C5 0.0009(17) 0.0123(19) 0.0113(18) -0.0028(15) 0.0011(14) 0.0011(15)
O6 0.004(2) 0.047(3) 0.011(2) 0.000 0.000 0.009(2)
C10 0.012(2) 0.0102(19) 0.0102(19) -0.0023(15) 0.0042(16) 0.0012(16)
C8 0.0068(19) 0.0039(17) 0.0098(18) -0.0045(14) 0.0007(15) 0.0006(14)
C14 0.010(2) 0.0113(18) 0.0078(18) 0.0012(15) 0.0009(15) 0.0004(16)
C11 0.017(2) 0.012(2) 0.0093(18) 0.0022(15) 0.0027(16) 0.0058(17)
C9 0.009(2) 0.0070(17) 0.0091(18) -0.0026(14) 0.0022(15) 0.0014(15)
C12 0.0054(19) 0.022(2) 0.0102(19) -0.0018(16) -0.0018(16) 0.0046(17)
C6 0.0081(19) 0.0122(19) 0.0069(17) 0.0031(15) 0.0030(15) -0.0023(15)
C3 0.0058(18) 0.0107(19) 0.0099(18) 0.0016(15) 0.0022(15) -0.0024(14)
C7 0.008(2) 0.0095(18) 0.0077(18) 0.0012(14) 0.0008(15) 0.0012(15)
C13 0.007(2) 0.020(2) 0.014(2) -0.0003(17) 0.0047(16) -0.0029(17)

loop_
_atom_type_symbol
_atom_type_description
_atom_type_scat_dispersion_real
_atom_type_scat_dispersion_imag
_atom_type_scat_source
C C 0.0033 0.0016 'International Tables Vol C Tables 4.2.6.8 and 6.1.1.4'
H H 0.0000 0.0000 'International Tables Vol C Tables 4.2.6.8 and 6.1.1.4'
O O 0.0106 0.0060 'International Tables Vol C Tables 4.2.6.8 and 6.1.1.4'
Pb Pb -3.3944 10.1111 'International Tables Vol C Tables 4.2.6.8 and 6.1.1.4'

loop_
_geom_angle_atom_site_label_1
_geom_angle_atom_site_label_2
_geom_angle_atom_site_label_3
_geom_angle
_geom_angle_site_symmetry_1
_geom_angle_site_symmetry_3
O1 Pb1 O4 89.56(10) . .
O1 Pb1 O2 52.98(9) . .
O4 Pb1 O2 75.89(9) . .
O1 Pb1 O7 73.03(9) . .
O4 Pb1 O7 70.75(9) . .
O2 Pb1 O7 115.50(9) . .
O1 Pb1 O4 97.79(9) . 4
O4 Pb1 O4 133.05(7) . 4
O2 Pb1 O4 72.35(9) . 4
O7 Pb1 O4 155.36(9) . 4
O1 Pb1 C1 26.59(10) . .
O4 Pb1 C1 80.09(10) . .
O2 Pb1 C1 26.52(10) . .
O7 Pb1 C1 93.36(11) . .
O4 Pb1 C1 86.26(10) 4 .
C8 O4 Pb1 125.3(2) . .
C8 O4 Pb1 127.3(2) . 4_545
Pb1 O4 Pb1 107.34(10) . 4_545
C1 O2 Pb1 89.8(2) . .
C1 O1 Pb1 95.5(2) . .
C5 O3 C5 123.4(4) 2 .
Pb1 O7 H001 120(3) . .
Pb1 O7 H002 120(5) . .
H001 O7 H002 105(6) . .
C3 C4 C5 119.3(4) . .
C3 C4 H008 120.4 . .
C5 C4 H008 120.4 . .
O2 C1 O1 121.1(4) . .
O2 C1 C2 120.7(3) . .
O1 C1 C2 118.2(3) . .
O2 C1 Pb1 63.7(2) . .
O1 C1 Pb1 57.87(19) . .
C2 C1 Pb1 170.2(3) . .
C3 C2 C7 119.5(4) . .
C3 C2 C1 119.6(4) . .
C7 C2 C1 120.9(4) . .
O3 C5 C4 113.9(4) . .
O3 C5 C6 124.6(4) . .
C4 C5 C6 121.3(4) . .
C12 O6 C12 119.8(5) 2_545 .
C11 C10 C9 120.5(4) . .
C11 C10 H014 119.7 . .
C9 C10 H014 119.7 . .
O5 C8 O4 123.7(4) . .
O5 C8 C9 119.7(3) . .
O4 C8 C9 116.6(3) . .
C13 C14 C9 121.3(4) . .
C13 C14 H016 119.4 . .
C9 C14 H016 119.4 . .
C12 C11 C10 119.7(4) . .
C12 C11 H017 120.1 . .
C10 C11 H017 120.1 . .
C10 C9 C14 118.5(4) . .
C10 C9 C8 121.3(4) . .
C14 C9 C8 120.2(4) . .
C11 C12 C13 120.9(4) . .
C11 C12 O6 115.2(4) . .
C13 C12 O6 123.6(4) . .
C7 C6 C5 118.6(4) . .
C7 C6 H020 120.7 . .
C5 C6 H020 120.7 . .
C4 C3 C2 120.4(4) . .
C4 C3 H021 119.8 . .
C2 C3 H021 119.8 . .
C6 C7 C2 120.8(4) . .
C6 C7 H023 119.6 . .
C2 C7 H023 119.6 . .
C12 C13 C14 118.9(4) . .
C12 C13 H025 120.5 . .
C14 C13 H025 120.5 . .

loop_
_geom_bond_atom_site_label_1
_geom_bond_atom_site_label_2
_geom_bond_distance
_geom_bond_site_symmetry_2
Pb1 O1 2.412(3) .
Pb1 O4 2.418(3) .
Pb1 O2 2.541(3) .
Pb1 O7 2.598(3) .
Pb1 O4 2.684(3) 4
Pb1 C1 2.835(4) .
O4 C8 1.284(5) .
O4 Pb1 2.684(3) 4_545
O2 C1 1.266(5) .
O1 C1 1.275(5) .
O5 C8 1.249(5) .
O3 C5 1.384(4) 2
O3 C5 1.384(4) .
O7 H001 0.88(6) .
O7 H002 0.78(6) .
C4 C3 1.379(6) .
C4 C5 1.387(5) .
C4 H008 0.9300 .
C1 C2 1.491(5) .
C2 C3 1.387(5) .
C2 C7 1.389(5) .
C5 C6 1.387(5) .
O6 C12 1.391(4) 2_545
O6 C12 1.391(4) .
C10 C11 1.386(6) .
C10 C9 1.389(6) .
C10 H014 0.9300 .
C8 C9 1.498(6) .
C14 C13 1.384(6) .
C14 C9 1.392(6) .
C14 H016 0.9300 .
C11 C12 1.379(6) .
C11 H017 0.9300 .
C12 C13 1.380(6) .
C6 C7 1.384(6) .
C6 H020 0.9300 .
C3 H021 0.9300 .
C7 H023 0.9300 .
C13 H025 0.9300 .
